data_7207293
loop_
_publ_author_name
'Tabata, Hideyuki'
'Tokoyama, Hiroaki'
'Yamakado, Hideo'
'Okuno, Tsunehisa'

_publ_section_title
;
 Preparation and properties of two-legged ladder polymers based on
 polydiacetylenes
;
_journal_issue 1
_journal_name_full 'Journal of Materials Chemistry'
_journal_page_first 115
_journal_paper_doi 10.1039/c1jm13896k
_journal_volume 22
_journal_year 2012
_chemical_formula_moiety 'C44 H34 N4 O4'
_chemical_formula_sum 'C44 H34 N4 O4'
_chemical_formula_weight 682.78
_space_group_IT_number 2
_symmetry_cell_setting triclinic
_symmetry_Int_Tables_number 2
_symmetry_space_group_name_Hall '-P 1'
_symmetry_space_group_name_H-M 'P -1'
_atom_sites_solution_hydrogens geom
_atom_sites_solution_primary direct
_atom_sites_solution_secondary difmap
_audit_creation_date 2011-08-09
_audit_creation_method 'by CrystalStructure 4.0'
_cell_angle_alpha 106.847(3)
_cell_angle_beta 91.096(5)
_cell_angle_gamma 100.771(4)
_cell_formula_units_Z 2
_cell_length_a 9.589(3)
_cell_length_b 13.452(4)
_cell_length_c 14.158(4)
_cell_measurement_reflns_used 4795
_cell_measurement_temperature 93
_cell_measurement_theta_max 27.48
_cell_measurement_theta_min 3.01
_cell_volume 1711.9(9)
_computing_cell_refinement CrystalClear
_computing_data_collection 'CrystalClear (Rigaku Inc., 2008)'
_computing_data_reduction CrystalClear
_computing_molecular_graphics 'CrystalStructure 4.0'
_computing_publication_material 'CrystalStructure 4.0 (Rigaku, 2010)'
_computing_structure_refinement 'CRYSTALS (Carruthers, et al., 1999)'
_computing_structure_solution 'SIR92 (Altomare, et al., 1994)'
_diffrn_ambient_temperature 93
_diffrn_detector_area_resol_mean 28.445
_diffrn_measured_fraction_theta_full 0.960
_diffrn_measured_fraction_theta_max 0.960
_diffrn_measurement_device_type 'Rigaku Saturn724'
_diffrn_measurement_method \w
_diffrn_radiation_type 'Mo K\a'
_diffrn_radiation_wavelength 0.71075
_diffrn_reflns_av_R_equivalents 0.0354
_diffrn_reflns_limit_h_max 12
_diffrn_reflns_limit_h_min -12
_diffrn_reflns_limit_k_max 17
_diffrn_reflns_limit_k_min -17
_diffrn_reflns_limit_l_max 18
_diffrn_reflns_limit_l_min -14
_diffrn_reflns_number 14154
_diffrn_reflns_theta_full 27.48
_diffrn_reflns_theta_max 27.48
_diffrn_standards_number 0
_exptl_absorpt_coefficient_mu 0.086
_exptl_absorpt_correction_T_max 0.989
_exptl_absorpt_correction_T_min 0.986
_exptl_absorpt_correction_type numerical
_exptl_absorpt_process_details 'NUMABS (Rigaku, 1999)'
_exptl_crystal_colour purple
_exptl_crystal_density_diffrn 1.325
_exptl_crystal_density_method 'not measured'
_exptl_crystal_description prism
_exptl_crystal_F_000 716.00
_exptl_crystal_size_max 0.160
_exptl_crystal_size_mid 0.140
_exptl_crystal_size_min 0.130
_refine_diff_density_max 0.508
_refine_diff_density_min -0.298
_refine_ls_extinction_method none
_refine_ls_goodness_of_fit_ref 1.004
_refine_ls_hydrogen_treatment constr
_refine_ls_number_parameters 503
_refine_ls_number_reflns 6093
_refine_ls_R_factor_gt 0.0613
_refine_ls_shift/su_max 0.000
_refine_ls_structure_factor_coef Fsqd
_refine_ls_weighting_details 'w = 1/[0.0046Fo^2^ + 1.0000\s(Fo^2^)]/(4Fo^2^)'
_refine_ls_weighting_scheme calc
_refine_ls_wR_factor_ref 0.1771
_reflns_number_gt 5550
_reflns_number_total 7549
_reflns_threshold_expression F^2^>2.0\s(F^2^)
_cod_data_source_file c1jm13896k.txt
_cod_data_source_block 1
_cod_database_code 7207293

loop_
_symmetry_equiv_pos_site_id
_symmetry_equiv_pos_as_xyz
1 +X,+Y,+Z
2 -X,-Y,-Z

loop_
_atom_site_label
_atom_site_type_symbol
_atom_site_fract_x
_atom_site_fract_y
_atom_site_fract_z
_atom_site_U_iso_or_equiv
_atom_site_adp_type
_atom_site_occupancy
_atom_site_symmetry_multiplicity
_atom_site_calc_flag
_atom_site_refinement_flags
O1A O 0.25998(14) -0.06223(11) 0.07464(11) 0.0293(4) Uani 1.0 2 d .
O2A O 0.43686(14) -0.14683(11) 0.01494(11) 0.0307(5) Uani 1.0 2 d .
O1B O 0.76672(14) -0.07225(11) 0.09515(11) 0.0311(4) Uani 1.0 2 d .
O2B O 0.93245(15) -0.15926(12) 0.01783(12) 0.0363(5) Uani 1.0 2 d .
N1A N 0.00539(16) 0.28548(12) 0.47852(12) 0.0207(4) Uani 1.0 2 d .
N2A N 0.20156(17) -0.21960(13) -0.03725(12) 0.0262(5) Uani 1.0 2 d .
N1B N 0.50454(16) 0.28356(12) 0.46963(12) 0.0220(4) Uani 1.0 2 d .
N2B N 0.69713(17) -0.23892(13) 0.00523(13) 0.0308(5) Uani 1.0 2 d .
C1A C 0.08092(19) 0.23580(14) 0.40721(14) 0.0215(5) Uani 1.0 2 d .
C2A C 0.1513(2) 0.18942(14) 0.34672(14) 0.0226(5) Uani 1.0 2 d .
C3A C 0.22760(19) 0.13445(14) 0.27621(14) 0.0231(5) Uani 1.0 2 d .
C4A C 0.2939(2) 0.08579(14) 0.21378(14) 0.0244(5) Uani 1.0 2 d .
C5A C 0.3680(2) 0.02268(15) 0.13767(15) 0.0291(6) Uani 1.0 2 d .
C6A C 0.3112(2) -0.14449(15) 0.01609(14) 0.0241(5) Uani 1.0 2 d .
C7A C 0.2175(2) -0.31928(15) -0.10029(14) 0.0233(5) Uani 1.0 2 d .
C8A C 0.1154(2) -0.40867(15) -0.10349(14) 0.0254(5) Uani 1.0 2 d .
C9A C 0.1315(2) -0.50926(15) -0.15756(14) 0.0267(5) Uani 1.0 2 d .
C10A C 0.2510(2) -0.51846(16) -0.21207(14) 0.0278(5) Uani 1.0 2 d .
C11A C 0.3506(2) -0.42977(16) -0.21220(14) 0.0285(6) Uani 1.0 2 d .
C12A C 0.3353(2) -0.32919(15) -0.15646(14) 0.0255(5) Uani 1.0 2 d .
C13A C 0.0272(3) -0.60728(17) -0.15568(16) 0.0341(6) Uani 1.0 2 d .
C14A C -0.05517(19) 0.23096(14) 0.54673(13) 0.0209(5) Uani 1.0 2 d .
C15A C 0.0130(2) 0.15727(15) 0.56937(15) 0.0275(6) Uani 1.0 2 d .
C16A C -0.0462(3) 0.10357(16) 0.63433(16) 0.0315(6) Uani 1.0 2 d .
C17A C -0.1704(3) 0.12334(16) 0.67627(16) 0.0304(6) Uani 1.0 2 d .
C18A C -0.2397(2) 0.19555(15) 0.65166(14) 0.0265(5) Uani 1.0 2 d .
C19A C -0.18146(19) 0.24989(14) 0.58667(13) 0.0225(5) Uani 1.0 2 d .
C20A C -0.00115(18) 0.39357(13) 0.48972(13) 0.0185(5) Uani 1.0 2 d .
C21A C -0.01240(18) 0.42732(14) 0.40636(14) 0.0208(5) Uani 1.0 2 d .
C22A C 0.01089(19) 0.46683(14) 0.58347(13) 0.0210(5) Uani 1.0 2 d .
C1B C 0.5847(2) 0.23776(14) 0.39923(14) 0.0231(5) Uani 1.0 2 d .
C2B C 0.6593(2) 0.19604(14) 0.33955(14) 0.0246(5) Uani 1.0 2 d .
C3B C 0.73950(19) 0.14306(14) 0.27030(14) 0.0237(5) Uani 1.0 2 d .
C4B C 0.8085(2) 0.09248(15) 0.21190(15) 0.0261(5) Uani 1.0 2 d .
C5B C 0.8781(2) 0.02000(15) 0.13980(15) 0.0276(6) Uani 1.0 2 d .
C6B C 0.8101(2) -0.15772(15) 0.03635(14) 0.0251(5) Uani 1.0 2 d .
C7B C 0.7058(2) -0.33555(15) -0.06897(15) 0.0260(5) Uani 1.0 2 d .
C8B C 0.6712(2) -0.43065(15) -0.04707(14) 0.0264(5) Uani 1.0 2 d .
C9B C 0.6707(2) -0.52702(15) -0.11995(15) 0.0256(5) Uani 1.0 2 d .
C10B C 0.7082(2) -0.52399(16) -0.21388(15) 0.0286(5) Uani 1.0 2 d .
C11B C 0.7434(3) -0.42900(17) -0.23555(16) 0.0322(6) Uani 1.0 2 d .
C12B C 0.7439(3) -0.33394(17) -0.16199(16) 0.0313(6) Uani 1.0 2 d .
C13B C 0.6327(3) -0.63009(16) -0.09712(16) 0.0339(6) Uani 1.0 2 d .
C14B C 0.44033(19) 0.22417(14) 0.53257(14) 0.0217(5) Uani 1.0 2 d .
C15B C 0.40369(19) 0.11387(14) 0.49541(15) 0.0244(5) Uani 1.0 2 d .
C16B C 0.3502(2) 0.05500(15) 0.55824(16) 0.0286(6) Uani 1.0 2 d .
C17B C 0.3315(2) 0.10453(16) 0.65588(16) 0.0299(6) Uani 1.0 2 d .
C18B C 0.3650(2) 0.21444(16) 0.69112(15) 0.0289(6) Uani 1.0 2 d .
C19B C 0.4209(2) 0.27477(15) 0.63055(14) 0.0261(5) Uani 1.0 2 d .
C20B C 0.50135(19) 0.39339(14) 0.48628(13) 0.0211(5) Uani 1.0 2 d .
C21B C 0.62124(19) 0.46134(14) 0.47034(14) 0.0235(5) Uani 1.0 2 d .
C22B C 0.38034(19) 0.43229(14) 0.51572(14) 0.0231(5) Uani 1.0 2 d .
H1A H 0.1098 -0.2062 -0.0181 0.0313 Uiso 1.0 2 calc R
H1B H 0.6037 -0.2224 0.0173 0.0352 Uiso 1.0 2 calc R
H2A H 0.4418 -0.0158 0.1647 0.0329 Uiso 1.0 2 calc R
H3A H 0.4165 0.0717 0.0980 0.0322 Uiso 1.0 2 calc R
H4A H 0.0324 -0.3999 -0.0643 0.0299 Uiso 1.0 2 calc R
H5A H 0.2579 -0.5947 -0.2539 0.0328 Uiso 1.0 2 calc R
H6A H 0.4393 -0.4378 -0.2508 0.0341 Uiso 1.0 2 calc R
H7A H 0.4090 -0.2622 -0.1496 0.0306 Uiso 1.0 2 calc R
H8A H 0.0769 -0.6454 -0.1190 0.0394 Uiso 1.0 2 calc R
H9A H -0.0006 -0.6566 -0.2232 0.0402 Uiso 1.0 2 calc R
H10A H -0.0544 -0.5889 -0.1147 0.0398 Uiso 1.0 2 calc R
H11A H 0.1041 0.1474 0.5416 0.0337 Uiso 1.0 2 calc R
H12A H 0.0004 0.0473 0.6451 0.0399 Uiso 1.0 2 calc R
H13A H -0.2079 0.0885 0.7210 0.0380 Uiso 1.0 2 calc R
H14A H -0.3384 0.2070 0.6780 0.0309 Uiso 1.0 2 calc R
H15A H -0.2357 0.2999 0.5672 0.0268 Uiso 1.0 2 calc R
H16A H -0.0249 0.3737 0.3396 0.0244 Uiso 1.0 2 calc R
H17A H 0.0156 0.4432 0.6453 0.0252 Uiso 1.0 2 calc R
H2B H 0.9681 -0.0007 0.1651 0.0322 Uiso 1.0 2 calc R
H3B H 0.9109 0.0538 0.0835 0.0316 Uiso 1.0 2 calc R
H4B H 0.6456 -0.4335 0.0228 0.0310 Uiso 1.0 2 calc R
H5B H 0.7050 -0.5945 -0.2634 0.0338 Uiso 1.0 2 calc R
H6B H 0.7697 -0.4280 -0.3019 0.0389 Uiso 1.0 2 calc R
H7B H 0.7698 -0.2645 -0.1823 0.0394 Uiso 1.0 2 calc R
H8B H 0.7055 -0.6784 -0.1180 0.0401 Uiso 1.0 2 calc R
H9B H 0.5419 -0.6729 -0.1325 0.0404 Uiso 1.0 2 calc R
H10B H 0.6190 -0.6211 -0.0225 0.0404 Uiso 1.0 2 calc R
H11B H 0.4155 0.0763 0.4203 0.0290 Uiso 1.0 2 calc R
H12B H 0.3232 -0.0247 0.5271 0.0351 Uiso 1.0 2 calc R
H13B H 0.3046 0.0738 0.7164 0.0373 Uiso 1.0 2 calc R
H14B H 0.3458 0.2483 0.7596 0.0353 Uiso 1.0 2 calc R
H15B H 0.4488 0.3540 0.6577 0.0302 Uiso 1.0 2 calc R
H16B H 0.7106 0.4313 0.4485 0.0278 Uiso 1.0 2 calc R
H17B H 0.2956 0.3832 0.5268 0.0271 Uiso 1.0 2 calc R

loop_
_atom_site_aniso_label
_atom_site_aniso_U_11
_atom_site_aniso_U_22
_atom_site_aniso_U_33
_atom_site_aniso_U_12
_atom_site_aniso_U_13
_atom_site_aniso_U_23
O1A 0.0231(7) 0.0252(8) 0.0336(8) 0.0084(6) 0.0062(6) -0.0031(6)
O2A 0.0216(8) 0.0275(8) 0.0382(9) 0.0076(6) 0.0077(6) 0.0002(6)
O1B 0.0219(7) 0.0236(7) 0.0405(9) 0.0063(6) 0.0095(6) -0.0032(6)
O2B 0.0213(8) 0.0316(8) 0.0470(10) 0.0090(6) 0.0073(7) -0.0047(7)
N1A 0.0226(8) 0.0164(7) 0.0243(8) 0.0078(6) 0.0064(6) 0.0050(6)
N2A 0.0224(8) 0.0266(9) 0.0275(9) 0.0107(7) 0.0050(7) 0.0008(7)
N1B 0.0222(8) 0.0157(7) 0.0273(9) 0.0075(6) 0.0082(7) 0.0024(6)
N2B 0.0223(9) 0.0256(9) 0.0385(10) 0.0055(7) 0.0090(8) -0.0006(8)
C1A 0.0216(10) 0.0170(9) 0.0241(9) 0.0025(7) 0.0019(8) 0.0042(7)
C2A 0.0258(10) 0.0186(9) 0.0238(9) 0.0067(8) 0.0053(8) 0.0053(7)
C3A 0.0221(10) 0.0201(9) 0.0266(10) 0.0053(8) 0.0020(8) 0.0055(8)
C4A 0.0257(10) 0.0193(9) 0.0271(10) 0.0061(8) 0.0059(8) 0.0039(8)
C5A 0.0265(10) 0.0229(10) 0.0313(11) 0.0045(8) 0.0086(9) -0.0020(8)
C6A 0.0251(10) 0.0235(10) 0.0242(10) 0.0101(8) 0.0085(8) 0.0043(8)
C7A 0.0236(10) 0.0250(10) 0.0207(9) 0.0113(8) 0.0032(8) 0.0017(8)
C8A 0.0206(9) 0.0306(10) 0.0233(10) 0.0090(8) 0.0044(8) 0.0028(8)
C9A 0.0297(11) 0.0271(10) 0.0216(9) 0.0066(8) -0.0003(8) 0.0043(8)
C10A 0.0290(10) 0.0279(10) 0.0242(10) 0.0122(9) 0.0012(8) 0.0002(8)
C11A 0.0274(11) 0.0331(11) 0.0247(10) 0.0139(9) 0.0068(8) 0.0029(8)
C12A 0.0234(10) 0.0281(10) 0.0245(10) 0.0082(8) 0.0055(8) 0.0048(8)
C13A 0.0339(12) 0.0327(11) 0.0313(11) 0.0032(9) 0.0017(9) 0.0052(9)
C14A 0.0220(9) 0.0172(9) 0.0212(9) 0.0018(7) 0.0030(7) 0.0033(7)
C15A 0.0263(10) 0.0247(10) 0.0340(11) 0.0092(8) 0.0079(9) 0.0099(8)
C16A 0.0340(12) 0.0281(11) 0.0368(12) 0.0099(9) 0.0035(9) 0.0141(9)
C17A 0.0361(12) 0.0252(10) 0.0332(11) 0.0057(9) 0.0094(9) 0.0136(9)
C18A 0.0244(10) 0.0234(10) 0.0295(10) 0.0026(8) 0.0067(8) 0.0055(8)
C19A 0.0236(10) 0.0194(9) 0.0236(9) 0.0063(7) 0.0027(8) 0.0036(7)
C20A 0.0146(8) 0.0167(8) 0.0234(9) 0.0042(7) 0.0047(7) 0.0039(7)
C21A 0.0196(9) 0.0194(9) 0.0222(9) 0.0052(7) 0.0046(7) 0.0032(7)
C22A 0.0209(9) 0.0215(9) 0.0200(9) 0.0054(7) 0.0038(7) 0.0045(7)
C1B 0.0228(10) 0.0188(9) 0.0261(10) 0.0051(7) 0.0026(8) 0.0038(7)
C2B 0.0270(10) 0.0204(9) 0.0256(10) 0.0064(8) 0.0049(8) 0.0042(8)
C3B 0.0216(10) 0.0195(9) 0.0278(10) 0.0050(7) 0.0050(8) 0.0030(8)
C4B 0.0250(10) 0.0223(9) 0.0299(10) 0.0056(8) 0.0069(8) 0.0052(8)
C5B 0.0221(10) 0.0250(10) 0.0319(11) 0.0068(8) 0.0061(8) 0.0013(8)
C6B 0.0233(10) 0.0250(10) 0.0268(10) 0.0113(8) 0.0076(8) 0.0030(8)
C7B 0.0207(9) 0.0232(10) 0.0316(11) 0.0079(8) 0.0063(8) 0.0018(8)
C8B 0.0240(10) 0.0285(10) 0.0253(10) 0.0048(8) 0.0030(8) 0.0060(8)
C9B 0.0210(9) 0.0233(10) 0.0317(11) 0.0057(8) 0.0018(8) 0.0063(8)
C10B 0.0286(10) 0.0274(10) 0.0283(10) 0.0103(8) 0.0043(8) 0.0028(8)
C11B 0.0306(11) 0.0377(12) 0.0280(11) 0.0092(9) 0.0097(9) 0.0073(9)
C12B 0.0315(11) 0.0327(11) 0.0342(11) 0.0114(9) 0.0082(9) 0.0133(9)
C13B 0.0328(11) 0.0292(11) 0.0377(12) 0.0021(9) 0.0017(9) 0.0096(9)
C14B 0.0166(9) 0.0209(9) 0.0280(10) 0.0058(7) 0.0033(7) 0.0067(7)
C15B 0.0218(9) 0.0212(9) 0.0293(10) 0.0073(8) 0.0033(8) 0.0043(8)
C16B 0.0258(10) 0.0214(10) 0.0407(12) 0.0080(8) 0.0053(9) 0.0103(9)
C17B 0.0260(10) 0.0315(11) 0.0377(12) 0.0114(9) 0.0066(9) 0.0150(9)
C18B 0.0246(10) 0.0335(11) 0.0304(11) 0.0084(9) 0.0053(8) 0.0104(9)
C19B 0.0222(10) 0.0247(10) 0.0290(10) 0.0070(8) 0.0029(8) 0.0029(8)
C20B 0.0220(9) 0.0173(9) 0.0219(9) 0.0054(7) 0.0035(7) 0.0018(7)
C21B 0.0194(9) 0.0212(9) 0.0284(10) 0.0045(7) 0.0043(8) 0.0046(8)
C22B 0.0190(9) 0.0223(9) 0.0268(10) 0.0049(7) 0.0046(7) 0.0050(8)

loop_
_atom_type_symbol
_atom_type_description
_atom_type_scat_dispersion_real
_atom_type_scat_dispersion_imag
_atom_type_scat_source
C C 0.0033 0.0016
;
International Tables for Crystallography
(1992, Vol. C, Tables 4.2.6.8 and 6.1.1.4)
;
H H 0.0000 0.0000
;
International Tables for Crystallography
(1992, Vol. C, Table 6.1.1.4)
;
N N 0.0061 0.0033
;
International Tables for Crystallography
(1992, Vol. C, Tables 4.2.6.8 and 6.1.1.4)
;
O O 0.0106 0.0060
;
International Tables for Crystallography
(1992, Vol. C, Tables 4.2.6.8 and 6.1.1.4)
;

loop_
_geom_angle_atom_site_label_1
_geom_angle_atom_site_label_2
_geom_angle_atom_site_label_3
_geom_angle
_geom_angle_publ_flag
_geom_angle_site_symmetry_1
_geom_angle_site_symmetry_3
C5A O1A C6A 114.52(15) yes . .
C5B O1B C6B 115.82(15) yes . .
C1A N1A C14A 118.68(17) yes . .
C1A N1A C20A 118.90(17) yes . .
C14A N1A C20A 122.17(15) yes . .
C6A N2A C7A 123.73(17) yes . .
C1B N1B C14B 118.47(17) yes . .
C1B N1B C20B 118.45(17) yes . .
C14B N1B C20B 122.63(16) yes . .
C6B N2B C7B 122.08(17) yes . .
N1A C1A C2A 176.8(3) yes . .
C1A C2A C3A 178.17(18) yes . .
C2A C3A C4A 179.57(19) yes . .
C3A C4A C5A 177.17(18) yes . .
O1A C5A C4A 106.45(15) yes . .
O1A C6A O2A 123.15(15) yes . .
O1A C6A N2A 109.39(17) yes . .
O2A C6A N2A 127.46(18) yes . .
N2A C7A C8A 118.74(18) yes . .
N2A C7A C12A 121.21(17) yes . .
C8A C7A C12A 120.03(17) yes . .
C7A C8A C9A 121.21(18) yes . .
C8A C9A C10A 118.24(18) yes . .
C8A C9A C13A 121.71(19) yes . .
C10A C9A C13A 120.02(19) yes . .
C9A C10A C11A 121.00(18) yes . .
C10A C11A C12A 120.55(19) yes . .
C7A C12A C11A 118.90(18) yes . .
N1A C14A C15A 119.14(17) yes . .
N1A C14A C19A 120.18(19) yes . .
C15A C14A C19A 120.66(19) yes . .
C14A C15A C16A 119.3(2) yes . .
C15A C16A C17A 120.7(3) yes . .
C16A C17A C18A 119.8(3) yes . .
C17A C18A C19A 120.1(2) yes . .
C14A C19A C18A 119.5(2) yes . .
N1A C20A C21A 119.85(15) yes . .
N1A C20A C22A 120.58(18) yes . .
C21A C20A C22A 119.49(18) yes . .
C20A C21A C22A 120.24(16) yes . 2_566
C20A C22A C21A 120.27(19) yes . 2_566
N1B C1B C2B 177.2(3) yes . .
C1B C2B C3B 176.85(19) yes . .
C2B C3B C4B 176.6(3) yes . .
C3B C4B C5B 173.00(19) yes . .
O1B C5B C4B 104.89(15) yes . .
O1B C6B O2B 123.93(16) yes . .
O1B C6B N2B 109.22(17) yes . .
O2B C6B N2B 126.83(18) yes . .
N2B C7B C8B 119.24(19) yes . .
N2B C7B C12B 120.2(2) yes . .
C8B C7B C12B 120.51(18) yes . .
C7B C8B C9B 120.5(2) yes . .
C8B C9B C10B 118.2(2) yes . .
C8B C9B C13B 120.9(2) yes . .
C10B C9B C13B 120.92(17) yes . .
C9B C10B C11B 121.25(18) yes . .
C10B C11B C12B 119.7(3) yes . .
C7B C12B C11B 119.8(3) yes . .
N1B C14B C15B 118.99(17) yes . .
N1B C14B C19B 120.82(16) yes . .
C15B C14B C19B 120.1(2) yes . .
C14B C15B C16B 119.32(18) yes . .
C15B C16B C17B 120.96(18) yes . .
C16B C17B C18B 119.1(3) yes . .
C17B C18B C19B 121.07(19) yes . .
C14B C19B C18B 119.43(18) yes . .
N1B C20B C21B 119.32(17) yes . .
N1B C20B C22B 121.01(16) yes . .
C21B C20B C22B 119.65(18) yes . .
C20B C21B C22B 120.31(18) yes . 2_666
C20B C22B C21B 120.04(17) yes . 2_666
C6A N2A H1A 113.597 no . .
C7A N2A H1A 121.387 no . .
C6B N2B H1B 116.960 no . .
C7B N2B H1B 117.920 no . .
O1A C5A H2A 105.611 no . .
O1A C5A H3A 110.422 no . .
C4A C5A H2A 114.693 no . .
C4A C5A H3A 107.248 no . .
H2A C5A H3A 112.253 no . .
C7A C8A H4A 118.805 no . .
C9A C8A H4A 119.943 no . .
C9A C10A H5A 116.295 no . .
C11A C10A H5A 122.662 no . .
C10A C11A H6A 120.196 no . .
C12A C11A H6A 119.188 no . .
C7A C12A H7A 117.193 no . .
C11A C12A H7A 123.729 no . .
C9A C13A H8A 107.303 no . .
C9A C13A H9A 111.545 no . .
C9A C13A H10A 111.508 no . .
H8A C13A H9A 106.485 no . .
H8A C13A H10A 104.027 no . .
H9A C13A H10A 115.248 no . .
C14A C15A H11A 118.664 no . .
C16A C15A H11A 122.010 no . .
C15A C16A H12A 117.583 no . .
C17A C16A H12A 121.607 no . .
C16A C17A H13A 120.118 no . .
C18A C17A H13A 120.097 no . .
C17A C18A H14A 120.974 no . .
C19A C18A H14A 118.849 no . .
C14A C19A H15A 121.417 no . .
C18A C19A H15A 118.986 no . .
C20A C21A H16A 118.837 no . .
C22A C21A H16A 120.887 no 2_566 .
C20A C22A H17A 120.623 no . .
C21A C22A H17A 119.085 no 2_566 .
O1B C5B H2B 111.839 no . .
O1B C5B H3B 107.084 no . .
C4B C5B H2B 117.603 no . .
C4B C5B H3B 109.254 no . .
H2B C5B H3B 105.775 no . .
C7B C8B H4B 121.794 no . .
C9B C8B H4B 117.703 no . .
C9B C10B H5B 115.259 no . .
C11B C10B H5B 123.470 no . .
C10B C11B H6B 120.411 no . .
C12B C11B H6B 119.868 no . .
C7B C12B H7B 123.386 no . .
C11B C12B H7B 116.781 no . .
C9B C13B H8B 113.857 no . .
C9B C13B H9B 111.671 no . .
C9B C13B H10B 113.349 no . .
H8B C13B H9B 104.724 no . .
H8B C13B H10B 107.324 no . .
H9B C13B H10B 105.188 no . .
C14B C15B H11B 119.602 no . .
C16B C15B H11B 121.073 no . .
C15B C16B H12B 116.094 no . .
C17B C16B H12B 122.909 no . .
C16B C17B H13B 131.711 no . .
C18B C17B H13B 108.876 no . .
C17B C18B H14B 117.826 no . .
C19B C18B H14B 121.090 no . .
C14B C19B H15B 120.204 no . .
C18B C19B H15B 120.351 no . .
C20B C21B H16B 118.806 no . .
C22B C21B H16B 120.884 no 2_666 .
C20B C22B H17B 118.967 no . .
C21B C22B H17B 120.996 no 2_666 .

loop_
_geom_bond_atom_site_label_1
_geom_bond_atom_site_label_2
_geom_bond_distance
_geom_bond_publ_flag
_geom_bond_site_symmetry_2
O1A C5A 1.451(2) yes .
O1A C6A 1.356(3) yes .
O2A C6A 1.212(3) yes .
O1B C5B 1.451(2) yes .
O1B C6B 1.351(3) yes .
O2B C6B 1.210(3) yes .
N1A C1A 1.345(3) yes .
N1A C14A 1.442(3) yes .
N1A C20A 1.430(3) yes .
N2A C6A 1.352(3) yes .
N2A C7A 1.416(3) yes .
N1B C1B 1.347(3) yes .
N1B C14B 1.436(3) yes .
N1B C20B 1.433(3) yes .
N2B C6B 1.350(3) yes .
N2B C7B 1.433(3) yes .
C1A C2A 1.203(3) yes .
C2A C3A 1.371(3) yes .
C3A C4A 1.206(3) yes .
C4A C5A 1.453(3) yes .
C7A C8A 1.390(3) yes .
C7A C12A 1.398(3) yes .
C8A C9A 1.387(3) yes .
C9A C10A 1.398(3) yes .
C9A C13A 1.506(3) yes .
C10A C11A 1.382(3) yes .
C11A C12A 1.391(3) yes .
C14A C15A 1.390(4) yes .
C14A C19A 1.382(3) yes .
C15A C16A 1.393(4) yes .
C16A C17A 1.377(4) yes .
C17A C18A 1.391(4) yes .
C18A C19A 1.396(3) yes .
C20A C21A 1.391(3) yes .
C20A C22A 1.393(3) yes .
C21A C22A 1.386(3) yes 2_566
C1B C2B 1.200(3) yes .
C2B C3B 1.375(3) yes .
C3B C4B 1.203(3) yes .
C4B C5B 1.460(3) yes .
C7B C8B 1.385(3) yes .
C7B C12B 1.379(4) yes .
C8B C9B 1.403(3) yes .
C9B C10B 1.394(4) yes .
C9B C13B 1.495(4) yes .
C10B C11B 1.382(4) yes .
C11B C12B 1.395(3) yes .
C14B C15B 1.395(3) yes .
C14B C19B 1.390(3) yes .
C15B C16B 1.398(4) yes .
C16B C17B 1.381(3) yes .
C17B C18B 1.388(3) yes .
C18B C19B 1.393(4) yes .
C20B C21B 1.395(3) yes .
C20B C22B 1.383(3) yes .
C21B C22B 1.390(3) yes 2_666
N2A H1A 0.959 no .
N2B H1B 0.969 no .
C5A H2A 1.075 no .
C5A H3A 1.038 no .
C8A H4A 0.985 no .
C10A H5A 1.040 no .
C11A H6A 1.026 no .
C12A H7A 1.015 no .
C13A H8A 0.998 no .
C13A H9A 0.991 no .
C13A H10A 1.008 no .
C15A H11A 0.981 no .
C16A H12A 0.993 no .
C17A H13A 0.932 no .
C18A H14A 1.046 no .
C19A H15A 1.016 no .
C21A H16A 0.998 no .
C22A H17A 1.017 no .
C5B H2B 1.042 no .
C5B H3B 1.052 no .
C8B H4B 1.033 no .
C10B H5B 0.997 no .
C11B H6B 0.980 no .
C12B H7B 1.043 no .
C13B H8B 1.031 no .
C13B H9B 0.985 no .
C13B H10B 1.042 no .
C15B H11B 1.055 no .
C16B H12B 1.014 no .
C17B H13B 1.070 no .
C18B H14B 0.982 no .
C19B H15B 1.004 no .
C21B H16B 1.030 no .
C22B H17B 0.993 no .

loop_
_geom_contact_atom_site_label_1
_geom_contact_atom_site_label_2
_geom_contact_distance
_geom_contact_publ_flag
_geom_contact_site_symmetry_2
O1A C3A 3.347(3) no .
O1A C7A 3.568(3) no .
O2A C5A 2.639(3) no .
O2A C7A 2.884(2) no .
O2A C12A 2.902(3) no .
O1B C3B 3.279(3) no .
O1B C7B 3.562(3) no .
O2B C5B 2.676(3) no .
O2B C7B 2.853(3) no .
O2B C12B 3.169(3) no .
N2A C5A 3.540(3) no .
N2B C5B 3.541(3) no .
C1A C15A 2.831(4) no .
C1A C21A 2.884(3) no .
C1A C22A 3.562(3) no .
C2A C14A 3.459(3) no .
C2A C15A 3.552(4) no .
C2A C20A 3.488(3) no .
C4A C6A 3.555(3) no .
C6A C8A 3.594(3) no .
C6A C12A 2.985(3) no .
C7A C10A 2.769(3) no .
C8A C11A 2.767(3) no .
C9A C12A 2.810(3) no .
C14A C17A 2.775(4) no .
C14A C22A 3.003(3) no .
C15A C18A 2.779(3) no .
C16A C19A 2.775(4) no .
C19A C20A 2.998(3) no .
C19A C22A 3.160(3) no .
C20A C20A 2.789(3) no 2_566
C21A C21A 2.776(3) no 2_566
C22A C22A 2.775(3) no 2_566
C1B C15B 2.823(3) no .
C1B C21B 2.832(3) no .
C1B C22B 3.598(3) no .
C2B C14B 3.455(3) no .
C2B C15B 3.565(3) no .
C2B C20B 3.476(3) no .
C4B C6B 3.561(3) no .
C6B C8B 3.500(3) no .
C6B C12B 3.069(3) no .
C7B C10B 2.765(3) no .
C8B C11B 2.775(4) no .
C9B C12B 2.797(4) no .
C14B C17B 2.792(4) no .
C14B C22B 3.035(3) no .
C15B C18B 2.775(3) no .
C16B C19B 2.778(3) no .
C19B C20B 2.967(3) no .
C19B C22B 3.093(4) no .
C20B C20B 2.786(3) no 2_666
C21B C21B 2.769(3) no 2_666
C22B C22B 2.780(3) no 2_666
O1A O1B 3.433(3) no 2_655
O1A O2B 3.159(2) no 1_455
O1A C5B 3.524(3) no 2_655
O2A O1B 3.212(2) no .
O2A N2B 2.975(3) no .
O2A C5A 3.469(3) no 2_655
O2A C13B 3.480(3) no 2_645
O1B O1A 3.433(3) no 2_655
O1B O2A 3.212(2) no .
O2B O1A 3.159(2) no 1_655
O2B N2A 2.902(3) no 1_655
N2A O2B 2.902(3) no 1_455
N2A C4B 3.399(4) no 2_655
N2A C5B 3.590(4) no 2_655
N1B C19A 3.574(3) no 1_655
N2B O2A 2.975(3) no .
C1A C3B 3.586(3) no 1_455
C1A C4B 3.597(3) no 1_455
C1A C22B 3.497(3) no .
C2A C4B 3.587(3) no 1_455
C3A C12B 3.486(4) no 2_655
C5A O2A 3.469(3) no 2_655
C7A C13B 3.414(4) no 2_645
C8A C13B 3.547(4) no 2_645
C11A C21B 3.577(3) no 2_655
C12A C2B 3.549(4) no 2_655
C12A C3B 3.514(4) no 2_655
C15A C17B 3.536(4) no .
C19A N1B 3.574(3) no 1_455
C19A C1B 3.388(3) no 1_455
C20A C22B 3.594(3) no .
C21A C11B 3.571(4) no 2_655
C1B C19A 3.388(3) no 1_655
C2B C12A 3.549(4) no 2_655
C3B C1A 3.586(3) no 1_655
C3B C12A 3.514(4) no 2_655
C4B N2A 3.399(4) no 2_655
C4B C1A 3.597(3) no 1_655
C4B C2A 3.587(3) no 1_655
C5B O1A 3.524(3) no 2_655
C5B N2A 3.590(4) no 2_655
C11B C21A 3.571(4) no 2_655
C12B C3A 3.486(4) no 2_655
C13B O2A 3.480(3) no 2_645
C13B C7A 3.414(4) no 2_645
C13B C8A 3.547(4) no 2_645
C15B C16B 3.518(3) no 2_656
C16B C15B 3.518(3) no 2_656
C17B C15A 3.536(4) no .
C21B C11A 3.577(3) no 2_655
C22B C1A 3.497(3) no .
C22B C20A 3.594(3) no .
O1A H1A 2.2271 no .
O2A H1A 3.0795 no .
O2A H2A 2.3245 no .
O2A H3A 2.8779 no .
O2A H7A 2.3733 no .
O1B H1B 2.2807 no .
O2B H1B 3.1070 no .
O2B H2B 2.4771 no .
O2B H3B 2.7939 no .
O2B H7B 3.0242 no .
N1A H11A 2.5942 no .
N1A H15A 2.6638 no .
N1A H16A 2.6117 no .
N1A H17A 2.6639 no .
N2A H4A 2.5744 no .
N2A H7A 2.6142 no .
N1B H11B 2.6361 no .
N1B H15B 2.6561 no .
N1B H16B 2.6159 no .
N1B H17B 2.6273 no .
N2B H4B 2.6563 no .
N2B H7B 2.6989 no .
C1A H11A 2.5452 no .
C1A H16A 2.6613 no .
C2A H11A 2.9989 no .
C2A H16A 3.2732 no .
C3A H2A 3.2592 no .
C3A H3A 3.1419 no .
C6A H2A 2.4433 no .
C6A H3A 2.7793 no .
C6A H7A 2.7159 no .
C7A H6A 3.3283 no .
C8A H1A 2.6516 no .
C8A H5A 3.3113 no .
C8A H7A 3.3131 no .
C8A H8A 3.0786 no .
C8A H9A 3.2400 no .
C8A H10A 2.6165 no .
C9A H6A 3.3470 no .
C10A H4A 3.2860 no .
C10A H7A 3.3452 no .
C10A H8A 2.7861 no .
C10A H9A 2.7274 no .
C10A H10A 3.3539 no .
C12A H1A 3.2971 no .
C12A H4A 3.2978 no .
C12A H5A 3.3652 no .
C13A H4A 2.7041 no .
C13A H5A 2.6401 no .
C14A H12A 3.2841 no .
C14A H14A 3.3387 no .
C14A H17A 2.7367 no .
C15A H13A 3.2471 no .
C15A H15A 3.3333 no .
C16A H14A 3.3457 no .
C17A H11A 3.3015 no .
C17A H15A 3.3260 no .
C18A H12A 3.3020 no .
C19A H11A 3.2824 no .
C19A H13A 3.2559 no .
C19A H17A 2.8061 no .
C20A H15A 2.7723 no .
C20A H16A 3.3170 no 2_566
C20A H17A 3.3214 no 2_566
C21A H17A 3.3297 no .
C22A H15A 2.8951 no .
C22A H16A 3.3008 no .
C1B H11B 2.5526 no .
C1B H16B 2.5422 no .
C2B H11B 3.0214 no .
C2B H16B 3.0325 no .
C3B H2B 3.2868 no .
C3B H3B 3.1939 no .
C6B H2B 2.5585 no .
C6B H3B 2.7060 no .
C6B H7B 2.9942 no .
C7B H6B 3.2837 no .
C8B H1B 2.8840 no .
C8B H5B 3.2766 no .
C8B H7B 3.3637 no .
C8B H8B 3.2720 no .
C8B H9B 3.1253 no .
C8B H10B 2.6418 no .
C9B H6B 3.3047 no .
C10B H4B 3.3251 no .
C10B H7B 3.3239 no .
C10B H8B 2.7881 no .
C10B H9B 2.8455 no .
C10B H10B 3.3915 no .
C12B H1B 3.0297 no .
C12B H4B 3.3437 no .
C12B H5B 3.3256 no .
C13B H4B 2.6756 no .
C13B H5B 2.6161 no .
C14B H12B 3.3040 no .
C14B H14B 3.2978 no .
C14B H17B 2.7777 no .
C15B H13B 3.4471 no .
C15B H15B 3.3224 no .
C16B H14B 3.2618 no .
C17B H11B 3.3765 no .
C17B H15B 3.3265 no .
C18B H12B 3.3248 no .
C19B H11B 3.3656 no .
C19B H13B 3.2953 no .
C19B H17B 2.7492 no .
C20B H15B 2.6678 no .
C20B H16B 3.3385 no 2_666
C20B H17B 3.3176 no 2_666
C21B H17B 3.2939 no .
C22B H15B 2.6487 no .
C22B H16B 3.3255 no .
H1A H4A 2.4574 no .
H1A H7A 3.5305 no .
H1B H4B 2.9639 no .
H1B H7B 3.2288 no .
H4A H8A 3.2780 no .
H4A H9A 3.4852 no .
H4A H10A 2.4085 no .
H5A H6A 2.4604 no .
H5A H8A 2.7504 no .
H5A H9A 2.5507 no .
H6A H7A 2.4552 no .
H11A H12A 2.3766 no .
H12A H13A 2.3669 no .
H13A H14A 2.3993 no .
H14A H15A 2.3933 no .
H15A H17A 2.7698 no .
H16A H17A 2.3942 no 2_566
H4B H8B 3.4787 no .
H4B H9B 3.2878 no .
H4B H10B 2.3791 no .
H5B H6B 2.4289 no .
H5B H8B 2.6191 no .
H5B H9B 2.7605 no .
H6B H7B 2.3548 no .
H11B H12B 2.3892 no .
H12B H13B 2.6493 no .
H13B H14B 2.2028 no .
H14B H15B 2.4077 no .
H15B H17B 2.5061 no .
H16B H17B 2.4296 no 2_666
O1A H13A 3.0541 no 2_556
O1A H2B 3.2477 no 1_455
O1A H3B 2.7905 no 2_655
O2A H1B 2.0541 no .
O2A H3A 2.4591 no 2_655
O2A H8B 3.2225 no 2_645
O2A H9B 3.3472 no 2_645
O2A H10B 3.1008 no 2_645
O1B H2A 3.4383 no .
O1B H3A 3.2245 no 2_655
O1B H13B 2.7719 no 2_656
O1B H14B 3.5992 no 2_656
O2B H1A 1.9488 no 1_655
O2B H4A 3.4307 no 1_655
O2B H8A 3.3261 no 2_645
O2B H3B 2.6063 no 2_755
N1A H17B 2.8246 no .
N2A H3B 2.8783 no 2_655
N2A H8B 3.1046 no 2_645
N2A H10B 3.2621 no 2_645
N1B H15A 2.7656 no 1_655
N2B H3A 3.3383 no 2_655
N2B H7A 3.4035 no .
N2B H8A 3.5058 no 2_645
N2B H9B 3.2075 no 2_645
N2B H10B 3.3101 no 2_645
N2B H14B 3.3982 no 2_656
C1A H12A 3.5906 no 2_556
C1A H6B 3.4484 no 2_655
C1A H17B 2.7260 no .
C2A H12A 3.2800 no 2_556
C2A H2B 3.2519 no 1_455
C2A H6B 3.4010 no 2_655
C2A H7B 2.8559 no 2_655
C2A H11B 3.4753 no .
C2A H17B 3.1424 no .
C3A H12A 3.4165 no 2_556
C3A H13A 2.9815 no 2_556
C3A H2B 2.9109 no 1_455
C3A H7B 2.4824 no 2_655
C3A H11B 3.0547 no .
C4A H13A 2.7552 no 2_556
C4A H2B 3.1117 no 1_455
C4A H7B 2.7405 no 2_655
C4A H11B 3.1728 no .
C5A H7A 3.4753 no 2_655
C5A H13A 3.0970 no 2_556
C6A H1B 3.1738 no .
C6A H3A 3.2416 no 2_655
C6A H3B 3.1409 no 2_655
C6A H8B 3.1052 no 2_645
C6A H10B 3.3692 no 2_645
C7A H8B 3.1741 no 2_645
C7A H10B 2.7014 no 2_645
C8A H10A 3.1633 no 2_545
C8A H17A 3.5476 no 1_544
C8A H8B 3.3269 no 2_645
C8A H10B 2.9765 no 2_645
C9A H17A 2.8312 no 1_544
C9A H4B 3.1800 no 2_645
C9A H10B 3.3023 no 2_645
C10A H17A 2.8681 no 1_544
C10A H4B 3.1182 no 2_645
C10A H10B 3.3854 no 2_645
C10A H14B 3.3439 no 1_544
C10A H15B 3.0752 no 1_544
C11A H10B 3.1883 no 2_645
C11A H15B 3.2749 no 1_544
C11A H16B 3.3790 no 2_655
C12A H1B 3.3267 no .
C12A H10B 2.8475 no 2_645
C13A H4A 3.1544 no 2_545
C13A H17A 3.0884 no 1_544
C13A H4B 3.4953 no 2_645
C13A H5B 3.4744 no 1_455
C13A H8B 3.1578 no 1_455
C14A H9A 3.1552 no 1_566
C14A H12B 3.3087 no 2_556
C15A H9A 3.2841 no 1_566
C15A H12A 3.4379 no 2_556
C15A H12B 3.4219 no 2_556
C16A H9A 3.2148 no 1_566
C16A H11A 3.5046 no 2_556
C16A H12B 3.2731 no 2_556
C17A H9A 3.0179 no 1_566
C17A H11B 3.1615 no 2_556
C17A H12B 3.0158 no 2_556
C18A H9A 2.9067 no 1_566
C18A H5B 2.8843 no 1_466
C18A H8B 3.3136 no 1_466
C18A H11B 3.5670 no 2_556
C18A H12B 2.8621 no 2_556
C19A H9A 2.9798 no 1_566
C19A H5B 2.9048 no 1_466
C19A H12B 3.0278 no 2_556
C20A H6B 3.5730 no 2_655
C20A H16B 2.9787 no 1_455
C20A H16B 3.2150 no 2_666
C20A H17B 2.9199 no .
C21A H6B 2.7812 no 2_655
C21A H16B 2.7403 no 1_455
C21A H16B 3.4154 no 2_666
C22A H9A 3.5831 no 1_566
C22A H6B 3.1654 no 1_466
C22A H16B 3.3041 no 1_455
C22A H16B 2.8728 no 2_666
C22A H17B 3.1735 no .
C1B H15A 2.7337 no 1_655
C1B H12B 3.5673 no 2_656
C2B H2A 3.4772 no .
C2B H7A 3.1609 no 2_655
C2B H15A 3.1771 no 1_655
C2B H16A 3.4893 no 1_655
C2B H12B 3.4000 no 2_656
C2B H13B 3.5689 no 2_656
C3B H2A 3.2643 no .
C3B H7A 3.1407 no 2_655
C3B H16A 3.3501 no 1_655
C3B H13B 2.9300 no 2_656
C4B H1A 3.5426 no 2_655
C4B H2A 3.5163 no .
C4B H13B 2.7679 no 2_656
C5B H1A 3.4142 no 2_655
C5B H13B 3.0993 no 2_656
C6B H1A 3.1261 no 1_655
C6B H3A 3.4258 no 2_655
C6B H8A 3.5182 no 2_645
C6B H3B 3.4845 no 2_755
C7B H4A 3.4059 no 1_655
C7B H6A 3.3811 no .
C7B H7A 3.4576 no .
C7B H8A 3.4457 no 2_645
C7B H10B 3.4104 no 2_645
C8B H4A 3.4325 no 1_655
C8B H6A 3.5760 no .
C8B H8A 3.1423 no 2_645
C8B H4B 3.3189 no 2_645
C8B H9B 3.4336 no 2_645
C8B H10B 3.1032 no 2_645
C9B H4A 3.5316 no 1_655
C9B H6A 3.4530 no .
C9B H10A 2.9147 no 1_655
C9B H4B 3.3696 no 2_645
C9B H15B 3.5426 no 1_544
C10B H4A 3.5630 no 1_655
C10B H6A 3.1118 no .
C10B H9A 3.5688 no 1_655
C10B H10A 3.0410 no 1_655
C10B H14A 3.4346 no 1_644
C10B H15A 3.4340 no 1_644
C10B H15B 2.9594 no 1_544
C11B H4A 3.5354 no 1_655
C11B H6A 2.8976 no .
C11B H16A 3.1696 no 2_655
C11B H17A 3.5747 no 1_644
C12B H4A 3.4403 no 1_655
C12B H6A 3.0627 no .
C12B H7A 3.5152 no .
C13B H1B 3.1733 no 2_645
C13B H10A 2.9763 no 1_655
C13B H14A 3.3515 no 1_644
C13B H4B 3.0658 no 2_645
C13B H14B 3.2466 no 1_544
C14B H11A 3.2133 no .
C14B H14A 3.0144 no 1_655
C14B H15A 3.0656 no 1_655
C15B H11A 3.0445 no .
C15B H14A 3.3300 no 1_655
C15B H12B 3.0632 no 2_656
C16B H11A 2.9007 no .
C16B H12A 3.5883 no .
C16B H14A 3.3892 no 1_655
C16B H11B 3.1667 no 2_656
C16B H12B 3.4308 no 2_656
C17B H11A 2.9293 no .
C17B H12A 3.1138 no .
C17B H14A 3.1778 no 1_655
C18B H5A 2.8478 no 1_566
C18B H11A 3.0661 no .
C18B H14A 2.8721 no 1_655
C18B H9B 2.8449 no 1_566
C19B H5A 2.7679 no 1_566
C19B H11A 3.2260 no .
C19B H14A 2.7734 no 1_655
C19B H15A 3.4109 no 1_655
C19B H5B 3.0481 no 1_566
C19B H9B 3.3575 no 1_566
C20B H6A 3.5911 no 2_655
C20B H15A 3.3409 no 1_655
C21B H6A 3.0643 no 2_655
C21B H15A 3.3536 no 1_655
C21B H6B 3.3001 no 1_566
C22B H5A 3.5809 no 1_566
C22B H6A 3.2421 no 1_566
C22B H6B 3.3074 no 2_655
H1A O2B 1.9488 no 1_455
H1A C4B 3.5426 no 2_655
H1A C5B 3.4142 no 2_655
H1A C6B 3.1261 no 1_455
H1A H8A 3.4643 no 2_545
H1A H3B 2.5189 no 2_655
H1A H8B 3.4483 no 2_645
H1B O2A 2.0541 no .
H1B C6A 3.1738 no .
H1B C12A 3.3267 no .
H1B C13B 3.1733 no 2_645
H1B H2A 3.5866 no .
H1B H3A 2.9774 no 2_655
H1B H7A 2.8426 no .
H1B H8B 3.5199 no 2_645
H1B H9B 2.6975 no 2_645
H1B H10B 2.7227 no 2_645
H1B H14B 3.3129 no 2_656
H2A O1B 3.4383 no .
H2A C2B 3.4772 no .
H2A C3B 3.2643 no .
H2A C4B 3.5163 no .
H2A H1B 3.5866 no .
H2A H13A 2.9735 no 2_556
H2A H11B 3.4996 no .
H2A H13B 3.2665 no 2_656
H3A O2A 2.4591 no 2_655
H3A O1B 3.2245 no 2_655
H3A N2B 3.3383 no 2_655
H3A C6A 3.2416 no 2_655
H3A C6B 3.4258 no 2_655
H3A H1B 2.9774 no 2_655
H3A H3A 3.4940 no 2_655
H3A H7A 2.6769 no 2_655
H3A H7B 3.3707 no 2_655
H4A O2B 3.4307 no 1_455
H4A C13A 3.1544 no 2_545
H4A C7B 3.4059 no 1_455
H4A C8B 3.4325 no 1_455
H4A C9B 3.5316 no 1_455
H4A C10B 3.5630 no 1_455
H4A C11B 3.5354 no 1_455
H4A C12B 3.4403 no 1_455
H4A H8A 2.7624 no 2_545
H4A H10A 2.5889 no 2_545
H4A H8B 3.3577 no 2_645
H4A H10B 3.4717 no 2_645
H5A C18B 2.8478 no 1_544
H5A C19B 2.7679 no 1_544
H5A C22B 3.5809 no 1_544
H5A H17A 2.9039 no 1_544
H5A H4B 3.2771 no 2_645
H5A H14B 2.4699 no 1_544
H5A H15B 2.3351 no 1_544
H5A H17B 3.0671 no 1_544
H6A C7B 3.3811 no .
H6A C8B 3.5760 no .
H6A C9B 3.4530 no .
H6A C10B 3.1118 no .
H6A C11B 2.8976 no .
H6A C12B 3.0627 no .
H6A C20B 3.5911 no 2_655
H6A C21B 3.0643 no 2_655
H6A C22B 3.2421 no 1_544
H6A H5B 3.5740 no .
H6A H6B 3.2504 no .
H6A H7B 3.4970 no .
H6A H15B 2.7436 no 1_544
H6A H16B 3.1533 no 2_655
H6A H17B 3.4366 no 1_544
H7A N2B 3.4035 no .
H7A C5A 3.4753 no 2_655
H7A C2B 3.1609 no 2_655
H7A C3B 3.1407 no 2_655
H7A C7B 3.4576 no .
H7A C12B 3.5152 no .
H7A H1B 2.8426 no .
H7A H3A 2.6769 no 2_655
H7A H7B 3.5040 no .
H7A H10B 3.2493 no 2_645
H8A O2B 3.3261 no 2_645
H8A N2B 3.5058 no 2_645
H8A C6B 3.5182 no 2_645
H8A C7B 3.4457 no 2_645
H8A C8B 3.1423 no 2_645
H8A H1A 3.4643 no 2_545
H8A H4A 2.7624 no 2_545
H8A H4B 2.8337 no 2_645
H8A H8B 3.5064 no 1_455
H8A H14B 3.4308 no 1_544
H9A C14A 3.1552 no 1_544
H9A C15A 3.2841 no 1_544
H9A C16A 3.2148 no 1_544
H9A C17A 3.0179 no 1_544
H9A C18A 2.9067 no 1_544
H9A C19A 2.9798 no 1_544
H9A C22A 3.5831 no 1_544
H9A C10B 3.5688 no 1_455
H9A H13A 3.4864 no 1_544
H9A H14A 3.4544 no 1_544
H9A H15A 3.5320 no 1_544
H9A H17A 2.5835 no 1_544
H9A H5B 3.1760 no 1_455
H9A H8B 3.2174 no 1_455
H10A C8A 3.1633 no 2_545
H10A C9B 2.9147 no 1_455
H10A C10B 3.0410 no 1_455
H10A C13B 2.9763 no 1_455
H10A H4A 2.5889 no 2_545
H10A H10A 3.4340 no 2_545
H10A H5B 3.0689 no 1_455
H10A H8B 2.3832 no 1_455
H10A H10B 3.4171 no 1_455
H11A C16A 3.5046 no 2_556
H11A C14B 3.2133 no .
H11A C15B 3.0445 no .
H11A C16B 2.9007 no .
H11A C17B 2.9293 no .
H11A C18B 3.0661 no .
H11A C19B 3.2260 no .
H11A H12A 3.1234 no 2_556
H11A H12B 3.3726 no .
H11A H13B 3.5709 no .
H11A H14B 3.5864 no .
H11A H17B 3.4206 no .
H12A C1A 3.5906 no 2_556
H12A C2A 3.2800 no 2_556
H12A C3A 3.4165 no 2_556
H12A C15A 3.4379 no 2_556
H12A C16B 3.5883 no .
H12A C17B 3.1138 no .
H12A H11A 3.1234 no 2_556
H12A H2B 2.9532 no 2_656
H12A H13B 2.9908 no .
H13A O1A 3.0541 no 2_556
H13A C3A 2.9815 no 2_556
H13A C4A 2.7552 no 2_556
H13A C5A 3.0970 no 2_556
H13A H2A 2.9735 no 2_556
H13A H9A 3.4864 no 1_566
H13A H2B 3.3556 no 2_656
H13A H8B 3.5525 no 1_466
H13A H11B 2.9167 no 2_556
H13A H12B 3.4708 no 2_556
H14A C10B 3.4346 no 1_466
H14A C13B 3.3515 no 1_466
H14A C14B 3.0144 no 1_455
H14A C15B 3.3300 no 1_455
H14A C16B 3.3892 no 1_455
H14A C17B 3.1778 no 1_455
H14A C18B 2.8721 no 1_455
H14A C19B 2.7734 no 1_455
H14A H9A 3.4544 no 1_566
H14A H5B 2.5058 no 1_466
H14A H8B 2.8330 no 1_466
H14A H9B 3.0699 no 1_466
H14A H11B 3.5833 no 2_556
H14A H12B 3.2387 no 2_556
H14A H14B 3.3472 no 1_455
H14A H15B 3.1578 no 1_455
H15A N1B 2.7656 no 1_455
H15A C1B 2.7337 no 1_455
H15A C2B 3.1771 no 1_455
H15A C10B 3.4340 no 1_466
H15A C14B 3.0656 no 1_455
H15A C19B 3.4109 no 1_455
H15A C20B 3.3409 no 1_455
H15A C21B 3.3536 no 1_455
H15A H9A 3.5320 no 1_566
H15A H5B 2.5442 no 1_466
H15A H6B 3.5817 no 1_466
H15A H12B 3.4817 no 2_556
H15A H15B 3.4285 no 1_455
H15A H16B 2.8710 no 1_455
H16A C2B 3.4893 no 1_455
H16A C3B 3.3501 no 1_455
H16A C11B 3.1696 no 2_655
H16A H6B 2.5327 no 2_655
H16A H7B 3.5716 no 2_655
H16A H16B 3.0987 no 1_455
H17A C8A 3.5476 no 1_566
H17A C9A 2.8312 no 1_566
H17A C10A 2.8681 no 1_566
H17A C13A 3.0884 no 1_566
H17A C11B 3.5747 no 1_466
H17A H5A 2.9039 no 1_566
H17A H9A 2.5835 no 1_566
H17A H5B 3.2804 no 1_466
H17A H6B 3.1566 no 1_466
H17A H16B 3.3590 no 2_666
H17A H17B 3.2973 no .
H2B O1A 3.2477 no 1_655
H2B C2A 3.2519 no 1_655
H2B C3A 2.9109 no 1_655
H2B C4A 3.1117 no 1_655
H2B H12A 2.9532 no 2_656
H2B H13A 3.3556 no 2_656
H2B H13B 3.2837 no 2_656
H3B O1A 2.7905 no 2_655
H3B O2B 2.6063 no 2_755
H3B N2A 2.8783 no 2_655
H3B C6A 3.1409 no 2_655
H3B C6B 3.4845 no 2_755
H3B H1A 2.5189 no 2_655
H3B H3B 3.1146 no 2_755
H4B C9A 3.1800 no 2_645
H4B C10A 3.1182 no 2_645
H4B C13A 3.4953 no 2_645
H4B C8B 3.3189 no 2_645
H4B C9B 3.3696 no 2_645
H4B C13B 3.0658 no 2_645
H4B H5A 3.2771 no 2_645
H4B H8A 2.8337 no 2_645
H4B H4B 2.9680 no 2_645
H4B H9B 2.7338 no 2_645
H4B H10B 2.7704 no 2_645
H4B H14B 3.3421 no 2_656
H5B C13A 3.4744 no 1_655
H5B C18A 2.8843 no 1_644
H5B C19A 2.9048 no 1_644
H5B C19B 3.0481 no 1_544
H5B H6A 3.5740 no .
H5B H9A 3.1760 no 1_655
H5B H10A 3.0689 no 1_655
H5B H14A 2.5058 no 1_644
H5B H15A 2.5442 no 1_644
H5B H17A 3.2804 no 1_644
H5B H15B 2.5639 no 1_544
H6B C1A 3.4484 no 2_655
H6B C2A 3.4010 no 2_655
H6B C20A 3.5730 no 2_655
H6B C21A 2.7812 no 2_655
H6B C22A 3.1654 no 1_644
H6B C21B 3.3001 no 1_544
H6B C22B 3.3074 no 2_655
H6B H6A 3.2504 no .
H6B H15A 3.5817 no 1_644
H6B H16A 2.5327 no 2_655
H6B H17A 3.1566 no 1_644
H6B H16B 3.4694 no 1_544
H6B H17B 3.4743 no 2_655
H7B C2A 2.8559 no 2_655
H7B C3A 2.4824 no 2_655
H7B C4A 2.7405 no 2_655
H7B H3A 3.3707 no 2_655
H7B H6A 3.4970 no .
H7B H7A 3.5040 no .
H7B H16A 3.5716 no 2_655
H8B O2A 3.2225 no 2_645
H8B N2A 3.1046 no 2_645
H8B C6A 3.1052 no 2_645
H8B C7A 3.1741 no 2_645
H8B C8A 3.3269 no 2_645
H8B C13A 3.1578 no 1_655
H8B C18A 3.3136 no 1_644
H8B H1A 3.4483 no 2_645
H8B H1B 3.5199 no 2_645
H8B H4A 3.3577 no 2_645
H8B H8A 3.5064 no 1_655
H8B H9A 3.2174 no 1_655
H8B H10A 2.3832 no 1_655
H8B H13A 3.5525 no 1_644
H8B H14A 2.8330 no 1_644
H9B O2A 3.3472 no 2_645
H9B N2B 3.2075 no 2_645
H9B C8B 3.4336 no 2_645
H9B C18B 2.8449 no 1_544
H9B C19B 3.3575 no 1_544
H9B H1B 2.6975 no 2_645
H9B H14A 3.0699 no 1_644
H9B H4B 2.7338 no 2_645
H9B H14B 2.2803 no 1_544
H9B H15B 3.2239 no 1_544
H10B O2A 3.1008 no 2_645
H10B N2A 3.2621 no 2_645
H10B N2B 3.3101 no 2_645
H10B C6A 3.3692 no 2_645
H10B C7A 2.7014 no 2_645
H10B C8A 2.9765 no 2_645
H10B C9A 3.3023 no 2_645
H10B C10A 3.3854 no 2_645
H10B C11A 3.1883 no 2_645
H10B C12A 2.8475 no 2_645
H10B C7B 3.4104 no 2_645
H10B C8B 3.1032 no 2_645
H10B H1B 2.7227 no 2_645
H10B H4A 3.4717 no 2_645
H10B H7A 3.2493 no 2_645
H10B H10A 3.4171 no 1_655
H10B H4B 2.7704 no 2_645
H11B C2A 3.4753 no .
H11B C3A 3.0547 no .
H11B C4A 3.1728 no .
H11B C17A 3.1615 no 2_556
H11B C18A 3.5670 no 2_556
H11B C16B 3.1667 no 2_656
H11B H2A 3.4996 no .
H11B H13A 2.9167 no 2_556
H11B H14A 3.5833 no 2_556
H11B H12B 2.8623 no 2_656
H12B C14A 3.3087 no 2_556
H12B C15A 3.4219 no 2_556
H12B C16A 3.2731 no 2_556
H12B C17A 3.0158 no 2_556
H12B C18A 2.8621 no 2_556
H12B C19A 3.0278 no 2_556
H12B C1B 3.5673 no 2_656
H12B C2B 3.4000 no 2_656
H12B C15B 3.0632 no 2_656
H12B C16B 3.4308 no 2_656
H12B H11A 3.3726 no .
H12B H13A 3.4708 no 2_556
H12B H14A 3.2387 no 2_556
H12B H15A 3.4817 no 2_556
H12B H11B 2.8623 no 2_656
H12B H12B 3.4756 no 2_656
H13B O1B 2.7719 no 2_656
H13B C2B 3.5689 no 2_656
H13B C3B 2.9300 no 2_656
H13B C4B 2.7679 no 2_656
H13B C5B 3.0993 no 2_656
H13B H2A 3.2665 no 2_656
H13B H11A 3.5709 no .
H13B H12A 2.9908 no .
H13B H2B 3.2837 no 2_656
H14B O1B 3.5992 no 2_656
H14B N2B 3.3982 no 2_656
H14B C10A 3.3439 no 1_566
H14B C13B 3.2466 no 1_566
H14B H1B 3.3129 no 2_656
H14B H5A 2.4699 no 1_566
H14B H8A 3.4308 no 1_566
H14B H11A 3.5864 no .
H14B H14A 3.3472 no 1_655
H14B H4B 3.3421 no 2_656
H14B H9B 2.2803 no 1_566
H15B C10A 3.0752 no 1_566
H15B C11A 3.2749 no 1_566
H15B C9B 3.5426 no 1_566
H15B C10B 2.9594 no 1_566
H15B H5A 2.3351 no 1_566
H15B H6A 2.7436 no 1_566
H15B H14A 3.1578 no 1_655
H15B H15A 3.4285 no 1_655
H15B H5B 2.5639 no 1_566
H15B H9B 3.2239 no 1_566
H16B C11A 3.3790 no 2_655
H16B C20A 2.9787 no 1_655
H16B C20A 3.2150 no 2_666
H16B C21A 2.7403 no 1_655
H16B C21A 3.4154 no 2_666
H16B C22A 3.3041 no 1_655
H16B C22A 2.8728 no 2_666
H16B H6A 3.1533 no 2_655
H16B H15A 2.8710 no 1_655
H16B H16A 3.0987 no 1_655
H16B H17A 3.3590 no 2_666
H16B H6B 3.4694 no 1_566
H17B N1A 2.8246 no .
H17B C1A 2.7260 no .
H17B C2A 3.1424 no .
H17B C20A 2.9199 no .
H17B C22A 3.1735 no .
H17B H5A 3.0671 no 1_566
H17B H6A 3.4366 no 1_566
H17B H11A 3.4206 no .
H17B H17A 3.2973 no .
H17B H6B 3.4743 no 2_655

loop_
_geom_hbond_atom_site_label_D
_geom_hbond_atom_site_label_H
_geom_hbond_atom_site_label_A
_geom_hbond_site_symmetry_A
_geom_hbond_distance_DA
_geom_hbond_distance_DH
_geom_hbond_distance_HA
_geom_hbond_angle_DHA
_geom_hbond_publ_flag
N2A H1A O2B 1_455 2.902(3) 0.959 1.949 171.8 no
N2B H1B O2A . 2.975(3) 0.969 2.054 158.0 no

loop_
_geom_torsion_atom_site_label_1
_geom_torsion_atom_site_label_2
_geom_torsion_atom_site_label_3
_geom_torsion_atom_site_label_4
_geom_torsion
_geom_torsion_publ_flag
_geom_torsion_site_symmetry_3
_geom_torsion_site_symmetry_4
C5A O1A C6A O2A -1.1(3) no . .
C5A O1A C6A N2A 178.50(16) no . .
C6A O1A C5A C4A -163.24(17) no . .
C5B O1B C6B O2B -2.2(3) no . .
C5B O1B C6B N2B 176.22(16) no . .
C6B O1B C5B C4B -170.18(17) no . .
C1A N1A C14A C15A 29.6(2) no . .
C1A N1A C14A C19A -148.60(15) no . .
C1A N1A C20A C21A 39.0(3) no . .
C1A N1A C20A C22A -137.72(16) no . .
C14A N1A C20A C21A -146.83(15) no . .
C14A N1A C20A C22A 36.4(3) no . .
C20A N1A C14A C15A -144.56(15) no . .
C20A N1A C14A C19A 37.2(2) no . .
C6A N2A C7A C8A 140.9(2) no . .
C6A N2A C7A C12A -37.2(3) no . .
C7A N2A C6A O1A -175.12(18) no . .
C7A N2A C6A O2A 4.4(4) no . .
C1B N1B C14B C15B -29.8(3) no . .
C1B N1B C14B C19B 147.10(16) no . .
C1B N1B C20B C21B -31.1(3) no . .
C1B N1B C20B C22B 147.50(16) no . .
C14B N1B C20B C21B 141.11(16) no . .
C14B N1B C20B C22B -40.3(3) no . .
C20B N1B C14B C15B 158.01(15) no . .
C20B N1B C14B C19B -25.1(3) no . .
C6B N2B C7B C8B 122.7(2) no . .
C6B N2B C7B C12B -59.3(3) no . .
C7B N2B C6B O1B 171.18(18) no . .
C7B N2B C6B O2B -10.4(4) no . .
N2A C7A C8A C9A -174.68(17) no . .
N2A C7A C12A C11A 175.85(17) no . .
C8A C7A C12A C11A -2.3(3) no . .
C12A C7A C8A C9A 3.5(3) no . .
C7A C8A C9A C10A -2.3(3) no . .
C7A C8A C9A C13A 175.46(18) no . .
C8A C9A C10A C11A -0.0(3) no . .
C13A C9A C10A C11A -177.82(18) no . .
C9A C10A C11A C12A 1.2(4) no . .
C10A C11A C12A C7A 0.0(3) no . .
N1A C14A C15A C16A -179.24(12) no . .
N1A C14A C19A C18A 179.22(12) no . .
C15A C14A C19A C18A 1.0(3) no . .
C19A C14A C15A C16A -1.0(3) no . .
C14A C15A C16A C17A -0.3(3) no . .
C15A C16A C17A C18A 1.7(3) no . .
C16A C17A C18A C19A -1.7(3) no . .
C17A C18A C19A C14A 0.3(3) no . .
N1A C20A C21A C22A -176.43(14) no . 2_566
N1A C20A C22A C21A 176.41(14) no . 2_566
C21A C20A C22A C21A -0.3(3) no . 2_566
C22A C20A C21A C22A 0.3(3) no . 2_566
C20A C21A C22A C20A -0.3(3) no 2_566 2_566
N2B C7B C8B C9B 176.28(15) no . .
N2B C7B C12B C11B -175.99(18) no . .
C8B C7B C12B C11B 2.0(4) no . .
C12B C7B C8B C9B -1.7(3) no . .
C7B C8B C9B C10B 1.1(3) no . .
C7B C8B C9B C13B -179.66(16) no . .
C8B C9B C10B C11B -0.8(3) no . .
C13B C9B C10B C11B 179.97(19) no . .
C9B C10B C11B C12B 1.1(4) no . .
C10B C11B C12B C7B -1.6(4) no . .
N1B C14B C15B C16B 175.63(15) no . .
N1B C14B C19B C18B -176.74(16) no . .
C15B C14B C19B C18B 0.2(3) no . .
C19B C14B C15B C16B -1.3(3) no . .
C14B C15B C16B C17B 0.9(3) no . .
C15B C16B C17B C18B 0.8(3) no . .
C16B C17B C18B C19B -2.0(3) no . .
C17B C18B C19B C14B 1.5(3) no . .
N1B C20B C21B C22B 178.83(15) no . 2_666
N1B C20B C22B C21B -178.81(15) no . 2_666
C21B C20B C22B C21B -0.3(3) no . 2_666
C22B C20B C21B C22B 0.3(3) no . 2_666
C20B C21B C22B C20B -0.3(3) no 2_666 2_666
